data_2004804
loop_
_publ_author_name
'Molins, E.'
'Miravitlles, C.'
'Wallet, J.-C.'
'Gaydou, E. M.'

_publ_section_title
;
 2',6'-Dihydroxyflavone and a New Polymorph of 2'-Hydroxyflavonol
;
_journal_issue 4
_journal_name_full 'Acta Crystallographica Section C'
_journal_page_first 925
_journal_page_last 929
_journal_paper_doi 10.1107/S0108270195013679
_journal_volume 52
_journal_year 1996
_chemical_formula_sum 'C15 H10 O4'
_chemical_formula_weight 254.24
_space_group_IT_number 15
_symmetry_cell_setting monoclinic
_symmetry_space_group_name_Hall '-C 2yc'
_symmetry_space_group_name_H-M 'C 1 2/c 1'
_atom_type_scat_source IntTabIV
_cell_angle_alpha 90
_cell_angle_beta 102.15(1)
_cell_angle_gamma 90
_cell_formula_units_Z 8
_cell_length_a 18.285(2)
_cell_length_b 7.726(1)
_cell_length_c 16.927(2)
_cell_measurement_reflns_used 25
_cell_measurement_temperature 293
_cell_measurement_theta_max 20
_cell_measurement_theta_min 16
_cell_volume 2337.7(5)
_diffrn_measurement_device 'Enraf-Nonius CAD-4'
_diffrn_measurement_method \w-2\q
_diffrn_radiation_type MoK\a
_diffrn_radiation_wavelength 0.71073
_diffrn_reflns_av_R_equivalents 0.0135
_diffrn_reflns_limit_h_max 26
_diffrn_reflns_limit_h_min -25
_diffrn_reflns_limit_k_max 0
_diffrn_reflns_limit_k_min -10
_diffrn_reflns_limit_l_max 0
_diffrn_reflns_limit_l_min -24
_diffrn_reflns_number 3640
_diffrn_reflns_theta_max 30.4
_diffrn_standards_decay_% 0.4
_diffrn_standards_interval_time 60
_diffrn_standards_number 3
_exptl_absorpt_coefficient_mu 0.106
_exptl_absorpt_correction_T_max 0.999
_exptl_absorpt_correction_T_min 0.945
_exptl_absorpt_correction_type 'empirical via \y scan (MolEN; Fair, 1990)'
_exptl_crystal_colour colourless
_exptl_crystal_density_diffrn 1.445
_exptl_crystal_density_method 'not measured'
_exptl_crystal_description rod
_exptl_crystal_size_max 0.58
_exptl_crystal_size_mid 0.40
_exptl_crystal_size_min 0.26
_refine_diff_density_max 0.286
_refine_diff_density_min -0.187
_refine_ls_extinction_coef 0.0046(9)
_refine_ls_extinction_method empirical
_refine_ls_goodness_of_fit_obs 0.786
_refine_ls_hydrogen_treatment refU
_refine_ls_number_parameters 204
_refine_ls_number_reflns 3529
_refine_ls_R_factor_obs 0.0424
_refine_ls_shift/esd_max 0.04
_refine_ls_structure_factor_coef Fsqd
_refine_ls_weighting_scheme
;
w = 1/[\s^2^(F~o~)^2^ + (0.0715P)^2^ + 0.7135P]
where P = [max(0,F~o~^2^) + 2F~c~^2^]/3
;
_refine_ls_wR_factor_obs 0.1290
_reflns_number_observed 2268
_reflns_number_total 3529
_reflns_observed_criterion I>2\s(I)
_cod_data_source_file pa1197.cif
_cod_data_source_block 1
_cod_original_sg_symbol_H-M 'C 2/c'
_cod_database_code 2004804

loop_
_symmetry_equiv_pos_as_xyz
x,y,z
x,-y,1/2+z
-x,-y,-z
-x,y,1/2-z
1/2+x,1/2+y,z
1/2+x,1/2-y,1/2+z
1/2-x,1/2-y,-z
1/2-x,1/2+y,1/2-z

loop_
_atom_site_label
_atom_site_fract_x
_atom_site_fract_y
_atom_site_fract_z
_atom_site_U_iso_or_equiv
O(1) .0142(1) -.0237(1) .6613(1) .043(1)
C(2) .0481(1) .1347(2) .6671(1) .037(1)
C(3) .0226(1) .2616(2) .6125(1) .036(1)
O(3) .0592(1) .4159(2) .6195(1) .047(1)
C(4) -.0409(1) .2368(2) .5471(1) .037(1)
O(4) -.0638(1) .3536(2) .4976(1) .051(1)
C(5) -.1356(1) .0202(2) .4804(1) .047(1)
C(6) -.1651(1) -.1431(3) .4773(1) .057(1)
C(7) -.1350(1) -.2649(3) .5362(1) .060(1)
C(8) -.0758(1) -.2241(2) .5975(1) .052(1)
C(9) -.0456(1) -.0576(2) .6002(1) .039(1)
C(10) -.0748(1) .0660(2) .5425(1) .037(1)
C(1') .1144(1) .1394(2) .7340(1) .042(1)
C(2') .1341(1) .2817(2) .7850(1) .048(1)
O(2') .0939(1) .4308(2) .7794(1) .061(1)
C(3') .1962(1) .2705(3) .8488(1) .063(1)
C(4') .2391(1) .1234(4) .8613(1) .070(1)
C(5') .2212(1) -.0172(4) .8104(1) .068(1)
C(6') .1586(1) -.0105(3) .7480(1) .055(1)
H(3) .0479(14) .4779(32) .5786(16) .075(2)
H(5) -.1545(13) .1114(33) .4401(16) .075(2)
H(6) -.2046(14) -.1768(31) .4349(16) .075(2)
H(7) -.1555(14) -.3813(33) .5345(15) .075(2)
H(8) -.0545(14) -.3045(34) .6409(16) .075(2)
H(2') .0766(14) .4547(33) .7273(18) .075(2)
H(3') .2079(14) .3788(33) .8834(16) .075(2)
H(4') .2830(14) .1234(30) .9052(16) .075(2)
H(5') .2502(14) -.1217(34) .8167(16) .075(2)
H(6') .1439(14) -.1124(33) .7137(16) .075(2)

loop_
_geom_angle_atom_site_label_1
_geom_angle_atom_site_label_2
_geom_angle_atom_site_label_3
_geom_angle
_geom_angle_publ_flag
C(9) O(1) C(2) 120.44(11) yes
C(3) C(2) O(1) 120.73(13) yes
C(3) C(2) C(1') 127.78(14) yes
O(1) C(2) C(1') 111.38(12) yes
C(2) C(3) O(3) 118.73(13) yes
C(2) C(3) C(4) 122.18(13) yes
O(3) C(3) C(4) 119.08(12) yes
O(4) C(4) C(3) 121.64(14) yes
O(4) C(4) C(10) 122.97(14) yes
C(3) C(4) C(10) 115.37(12) yes
C(6) C(5) C(10) 120.3(2) yes
C(5) C(6) C(7) 120.0(2) yes
C(8) C(7) C(6) 121.1(2) yes
C(7) C(8) C(9) 118.7(2) yes
O(1) C(9) C(10) 121.95(13) yes
O(1) C(9) C(8) 116.8(2) yes
C(10) C(9) C(8) 121.2(2) yes
C(9) C(10) C(5) 118.6(2) yes
C(9) C(10) C(4) 119.32(13) yes
C(5) C(10) C(4) 122.05(14) yes
C(2') C(1') C(6') 118.7(2) yes
C(2') C(1') C(2) 123.90(14) yes
C(6') C(1') C(2) 117.4(2) yes
O(2') C(2') C(1') 123.9(2) yes
O(2') C(2') C(3') 116.(2) yes
C(1') C(2') C(3') 119.4(2) yes
C(4') C(3') C(2') 121.1(2) yes
C(3') C(4') C(5') 120.2(2) yes
C(6') C(5') C(4') 119.7(2) yes
C(5') C(6') C(1') 120.9(2) yes

loop_
_geom_bond_atom_site_label_1
_geom_bond_atom_site_label_2
_geom_bond_distance
_geom_bond_publ_flag
O(1) C(9) 1.363(2) yes
O(1) C(2) 1.366(2) yes
C(2) C(3) 1.361(2) yes
C(2) C(1') 1.474(2) yes
C(3) O(3) 1.360(2) yes
C(3) C(4) 1.439(2) yes
C(4) O(4) 1.243(2) yes
C(4) C(10) 1.452(2) yes
C(5) C(6) 1.369(3) yes
C(5) C(10) 1.405(2) yes
C(6) C(7) 1.397(3) yes
C(7) C(8) 1.369(3) yes
C(8) C(9) 1.397(2) yes
C(9) C(10) 1.391(2) yes
C(1') C(2') 1.398(2) yes
C(1') C(6') 1.404(2) yes
C(2') O(2') 1.358(2) yes
C(2') C(3') 1.396(3) yes
C(3') C(4') 1.371(3) yes
C(4') C(5') 1.382(4) yes
C(5') C(6') 1.385(3) yes
